data_7116075
loop_
_publ_author_name
'Kosuke Igawa'
'Nobuto Yoshinari'
'Takumi Konno'

_publ_section_title
;
 Proton-controlled formation and interconversion of AuI2NiII trinuclear
 and AuI4NiII3 heptanuclear complexes with mixed thiomalate and
 bis(diphenylphosphino)ethane
;
_journal_name_full Chem.Commun.
_journal_page_first 15573
_journal_paper_doi 10.1039/C4cc07578A
_journal_volume 50
_journal_year 2014
_chemical_formula_moiety 'C37.5 H30.51 Au2 Na2 Ni O12 P2 S2'
_chemical_formula_sum 'C37.5 H30.51 Au2 Na2 Ni O12 P2 S2'
_chemical_formula_weight 1297.80
_chemical_name_systematic
;
 ?
;
_space_group_crystal_system monoclinic
_space_group_IT_number 14
_space_group_name_Hall '-P 2ybc'
_space_group_name_H-M_alt 'P 1 21/c 1'
_symmetry_space_group_name_Hall '-P 2ybc'
_symmetry_space_group_name_H-M 'P 1 21/c 1'
_atom_sites_solution_hydrogens geom
_audit_creation_method SHELXL-2014
_cell_angle_alpha 90
_cell_angle_beta 106.314(10)
_cell_angle_gamma 90
_cell_formula_units_Z 8
_cell_length_a 17.848(3)
_cell_length_b 21.586(3)
_cell_length_c 33.891(3)
_cell_measurement_reflns_used 7106
_cell_measurement_temperature 200(2)
_cell_measurement_theta_max 27.50
_cell_measurement_theta_min 3.02
_cell_volume 12531(3)
_computing_cell_refinement PROCESS-AUTO
_computing_data_collection PROCESS-AUTO
_computing_data_reduction PROCESS-AUTO
_computing_molecular_graphics 'CrystalStructure 4.1'
_computing_publication_material 'CrystalStructure 4.1 (Rigaku, 2014)'
_computing_structure_refinement 'SHELXL2013 (Sheldrick, 2008)'
_computing_structure_solution 'SHELXS2013 (Sheldrick, 2008)'
_diffrn_ambient_temperature 200(2)
_diffrn_detector_area_resol_mean 10.000
_diffrn_measured_fraction_theta_full 0.998
_diffrn_measured_fraction_theta_max 0.995
_diffrn_measurement_device_type 'Rigaku R-AXIS VII'
_diffrn_measurement_method \w
_diffrn_radiation_type MoK\a
_diffrn_radiation_wavelength 0.71075
_diffrn_reflns_av_R_equivalents 0.1232
_diffrn_reflns_av_unetI/netI 0.1357
_diffrn_reflns_Laue_measured_fraction_full 0.998
_diffrn_reflns_Laue_measured_fraction_max 0.995
_diffrn_reflns_limit_h_max 23
_diffrn_reflns_limit_h_min -22
_diffrn_reflns_limit_k_max 27
_diffrn_reflns_limit_k_min -26
_diffrn_reflns_limit_l_max 43
_diffrn_reflns_limit_l_min -44
_diffrn_reflns_number 92281
_diffrn_reflns_point_group_measured_fraction_full 0.998
_diffrn_reflns_point_group_measured_fraction_max 0.995
_diffrn_reflns_theta_full 25.242
_diffrn_reflns_theta_max 27.486
_diffrn_reflns_theta_min 3.019
_diffrn_source 'Rotating anode X-ray tube'
_diffrn_source_type 'Rigaku FR-E+ SuperBright'
_exptl_absorpt_coefficient_mu 5.141
_exptl_absorpt_correction_T_max 0.598
_exptl_absorpt_correction_T_min 0.162
_exptl_absorpt_correction_type multi-scan
_exptl_absorpt_process_details 'Rigaku, 2014'
_exptl_crystal_colour green
_exptl_crystal_density_diffrn 1.376
_exptl_crystal_description block
_exptl_crystal_F_000 4972
_exptl_crystal_size_max 0.120
_exptl_crystal_size_mid 0.100
_exptl_crystal_size_min 0.050
_refine_diff_density_max 7.194
_refine_diff_density_min -4.403
_refine_diff_density_rms 0.424
_refine_ls_extinction_method none
_refine_ls_goodness_of_fit_ref 1.822
_refine_ls_hydrogen_treatment constr
_refine_ls_matrix_type full
_refine_ls_number_parameters 619
_refine_ls_number_reflns 28575
_refine_ls_number_restraints 0
_refine_ls_restrained_S_all 1.822
_refine_ls_R_factor_all 0.2113
_refine_ls_R_factor_gt 0.1771
_refine_ls_shift/su_max 0.001
_refine_ls_shift/su_mean 0.000
_refine_ls_structure_factor_coef Fsqd
_refine_ls_weighting_details 'w=1/[\s^2^(Fo^2^)+(0.2000P)^2^] where P=(Fo^2^+2Fc^2^)/3'
_refine_ls_weighting_scheme calc
_refine_ls_wR_factor_gt 0.5102
_refine_ls_wR_factor_ref 0.5240
_reflns_Friedel_coverage 0.000
_reflns_number_gt 18514
_reflns_number_total 28575
_reflns_threshold_expression 'I > 2\s(I)'
_cod_data_source_file c4cc07578a3.cif
_cod_data_source_block Na2[2]
_cod_depositor_comments
;
The following automatic conversions were performed:

'_exptl_absorpt_correction_type' value 'multi-scans' was replaced
with the value 'multi-scan' as specified in the replacement file
'src/cod-tools/trunk/data/replacement-values/replacement_values.lst'.

Automatic conversion script
Id: cif_fix_values 5376 2017-05-30 11:51:03Z andrius 

2024-03-12
Z value and formula fixed to values more according to usual
chemical conventions.                 miguel
;
_cod_original_formula_sum 'C75 H61 Au4 Na4 Ni2 O24 P4 S4'
_cod_original_formula_weight 2595.60
_cod_original_formula_moiety 'C75 H61 Au4 Na4 Ni2 O24 P4 S4'
_cod_original_formula_units_Z 4
_cod_original_cell_volume 12532(3)
_cod_database_code 7116075
_shelx_space_group_comment
;
The symmetry employed for this shelxl refinement is uniquely defined
by the following loop, which should always be used as a source of
symmetry information in preference to the above space-group names.
They are only intended as comments.
;
_shelx_estimated_absorpt_t_min 0.577
_shelx_estimated_absorpt_t_max 0.783
_shelxl_version_number 2014-3

loop_
_space_group_symop_operation_xyz
'x, y, z'
'-x, y+1/2, -z+1/2'
'-x, -y, -z'
'x, -y-1/2, z-1/2'

loop_
_atom_site_label
_atom_site_type_symbol
_atom_site_fract_x
_atom_site_fract_y
_atom_site_fract_z
_atom_site_U_iso_or_equiv
_atom_site_adp_type
_atom_site_occupancy
_atom_site_site_symmetry_order
_atom_site_calc_flag
_atom_site_refinement_flags_posn
_atom_site_refinement_flags_adp
Au1 Au 0.28599(5) 0.41257(5) 0.81659(3) 0.0483(3) Uani 1 1 d . .
Au2 Au 0.13391(5) 0.42177(5) 0.83574(3) 0.0521(3) Uani 1 1 d . .
Ni1 Ni 0.29901(17) 0.44181(15) 0.93035(10) 0.0473(7) Uani 1 1 d . .
S1 S 0.3381(3) 0.4770(3) 0.87167(18) 0.0467(13) Uani 1 1 d . .
S2 S 0.1840(4) 0.3795(3) 0.9000(2) 0.0563(15) Uani 1 1 d . .
P1 P 0.2292(4) 0.3579(3) 0.7582(2) 0.0503(15) Uani 1 1 d . .
P2 P 0.0754(4) 0.4632(3) 0.7728(2) 0.0519(15) Uani 1 1 d . .
O1 O 0.3842(10) 0.3744(8) 0.9391(6) 0.060(5) Uani 1 1 d . .
O2 O 0.5064(8) 0.3628(11) 0.9292(6) 0.065(5) Uani 1 1 d . .
O3 O 0.3825(8) 0.5013(9) 0.9636(5) 0.052(4) Uani 1 1 d . .
O4 O 0.4725(10) 0.5772(7) 0.9770(6) 0.053(4) Uani 1 1 d . .
O5 O 0.2200(9) 0.5107(8) 0.9278(5) 0.050(4) Uani 1 1 d . .
O6 O 0.1010(13) 0.5351(11) 0.9312(10) 0.108(10) Uani 1 1 d . .
O7 O 0.2905(9) 0.4097(8) 0.9866(6) 0.052(4) Uani 1 1 d . .
O8 O 0.2413(16) 0.3759(12) 1.0360(7) 0.092(7) Uani 1 1 d . .
C1 C 0.4392(14) 0.4516(11) 0.8968(8) 0.050(5) Uiso 1 1 d . .
H1 H 0.4677 0.4448 0.8756 0.060 Uiso 1 1 calc R U
C2 C 0.4459(16) 0.3918(13) 0.9248(9) 0.058(6) Uiso 1 1 d . .
C3 C 0.4793(14) 0.5070(12) 0.9270(8) 0.050(5) Uiso 1 1 d . .
H2 H 0.5320 0.4931 0.9429 0.060 Uiso 1 1 calc R U
H3 H 0.4864 0.5424 0.9098 0.060 Uiso 1 1 calc R U
C4 C 0.4390(13) 0.5300(11) 0.9564(7) 0.047(5) Uiso 1 1 d . .
C5 C 0.1363(17) 0.4298(13) 0.9318(9) 0.059(6) Uiso 1 1 d . .
H4 H 0.0792 0.4268 0.9177 0.071 Uiso 1 1 calc R U
C6 C 0.1542(16) 0.4939(13) 0.9299(8) 0.058(6) Uiso 1 1 d . .
C7 C 0.1454(16) 0.4010(13) 0.9736(9) 0.060(7) Uiso 1 1 d . .
C8 C 0.2358(17) 0.3957(14) 1.0016(9) 0.063(7) Uiso 1 1 d . .
C9 C 0.2972(9) 0.3350(9) 0.7312(6) 0.062(7) Uiso 1 1 d G .
C10 C 0.3705(10) 0.3169(10) 0.7554(4) 0.058(6) Uiso 1 1 d G .
H5 H 0.3823 0.3186 0.7845 0.070 Uiso 1 1 calc R U
C11 C 0.4263(8) 0.2962(9) 0.7370(6) 0.075(8) Uiso 1 1 d G .
H6 H 0.4764 0.2838 0.7535 0.090 Uiso 1 1 calc R U
C12 C 0.4089(11) 0.2937(10) 0.6944(6) 0.065(7) Uiso 1 1 d G .
H7 H 0.4471 0.2796 0.6818 0.078 Uiso 1 1 calc R U
C13 C 0.3357(13) 0.3119(12) 0.6702(4) 0.18(2) Uiso 1 1 d G .
H8 H 0.3238 0.3101 0.6411 0.210 Uiso 1 1 calc R U
C14 C 0.2798(9) 0.3325(11) 0.6886(5) 0.071(8) Uiso 1 1 d G .
H9 H 0.2298 0.3449 0.6721 0.085 Uiso 1 1 calc R U
C15 C 0.1803(16) 0.2856(14) 0.7636(9) 0.062(7) Uiso 1 1 d . .
C16 C 0.1403(17) 0.2496(15) 0.7359(10) 0.072(8) Uiso 1 1 d . .
H10 H 0.1326 0.2636 0.7085 0.086 Uiso 1 1 calc R U
C17 C 0.1083(19) 0.1965(16) 0.7395(11) 0.081(9) Uiso 1 1 d . .
H11 H 0.0819 0.1728 0.7161 0.097 Uiso 1 1 calc R U
C18 C 0.115(2) 0.1758(19) 0.7800(11) 0.089(10) Uiso 1 1 d . .
H12 H 0.0913 0.1377 0.7840 0.106 Uiso 1 1 calc R U
C19 C 0.159(2) 0.2137(17) 0.8174(12) 0.085(10) Uiso 1 1 d . .
H13 H 0.1647 0.2012 0.8449 0.103 Uiso 1 1 calc R U
C20 C 0.1877(17) 0.2641(14) 0.8077(10) 0.068(7) Uiso 1 1 d . .
H14 H 0.2156 0.2901 0.8295 0.082 Uiso 1 1 calc R U
C21 C 0.1507(14) 0.3982(12) 0.7199(8) 0.051(6) Uiso 1 1 d . .
H15 H 0.1712 0.4386 0.7137 0.062 Uiso 1 1 calc R U
H16 H 0.1375 0.3736 0.6942 0.062 Uiso 1 1 calc R U
C22 C 0.0775(15) 0.4099(12) 0.7312(8) 0.053(6) Uiso 1 1 d . .
H17 H 0.0587 0.3693 0.7382 0.063 Uiso 1 1 calc R U
H18 H 0.0383 0.4249 0.7062 0.063 Uiso 1 1 calc R U
C23 C -0.0299(15) 0.4833(13) 0.7687(8) 0.057(6) Uiso 1 1 d . .
C24 C -0.0817(17) 0.4924(15) 0.7293(10) 0.069(8) Uiso 1 1 d . .
H19 H -0.0672 0.4868 0.7046 0.083 Uiso 1 1 calc R U
C25 C -0.1591(16) 0.5112(13) 0.7301(9) 0.058(6) Uiso 1 1 d . .
H20 H -0.2018 0.5069 0.7061 0.070 Uiso 1 1 calc R U
C26 C -0.1705(18) 0.5334(15) 0.7630(10) 0.073(8) Uiso 1 1 d . .
H21 H -0.2159 0.5574 0.7613 0.087 Uiso 1 1 calc R U
C27 C -0.1158(17) 0.5225(14) 0.8020(10) 0.067(7) Uiso 1 1 d . .
H22 H -0.1288 0.5298 0.8269 0.081 Uiso 1 1 calc R U
C28 C -0.0446(15) 0.5012(12) 0.8019(8) 0.056(6) Uiso 1 1 d . .
H23 H -0.0043 0.4995 0.8271 0.067 Uiso 1 1 calc R U
C29 C 0.1192(15) 0.5361(12) 0.7624(8) 0.052(6) Uiso 1 1 d . .
C30 C 0.1756(18) 0.5657(15) 0.7944(10) 0.070(8) Uiso 1 1 d . .
H24 H 0.1959 0.5473 0.8207 0.084 Uiso 1 1 calc R U
C31 C 0.201(2) 0.6264(17) 0.7843(11) 0.080(9) Uiso 1 1 d . .
H25 H 0.2372 0.6490 0.8051 0.097 Uiso 1 1 calc R U
C32 C 0.1743(17) 0.6512(16) 0.7477(10) 0.072(8) Uiso 1 1 d . .
H26 H 0.1877 0.6925 0.7427 0.086 Uiso 1 1 calc R U
C33 C 0.122(3) 0.612(2) 0.7132(15) 0.112(13) Uiso 1 1 d . .
H27 H 0.1120 0.6251 0.6854 0.134 Uiso 1 1 calc R U
C34 C 0.092(2) 0.5632(17) 0.7218(11) 0.081(9) Uiso 1 1 d . .
H28 H 0.0513 0.5436 0.7014 0.098 Uiso 1 1 calc R U
Au3 Au 0.45583(5) 0.90265(5) 0.83587(3) 0.0498(3) Uani 1 1 d . .
Au4 Au 0.28411(6) 0.89690(5) 0.81861(3) 0.0518(3) Uani 1 1 d . .
Ni2 Ni 0.3735(2) 0.86813(16) 0.92976(10) 0.0542(8) Uani 1 1 d . .
S3 S 0.4607(4) 0.8353(3) 0.8900(2) 0.0541(15) Uani 1 1 d . .
S4 S 0.2829(4) 0.9351(3) 0.8825(2) 0.0591(16) Uani 1 1 d . .
P3 P 0.4486(4) 0.9602(3) 0.7782(2) 0.0460(13) Uani 1 1 d . .
P4 P 0.2756(4) 0.8586(3) 0.7553(2) 0.0514(15) Uani 1 1 d . .
O9 O 0.4566(11) 0.9326(10) 0.9550(7) 0.072(6) Uani 1 1 d . .
O10 O 0.5845(14) 0.9538(10) 0.9683(8) 0.098(8) Uani 1 1 d . .
O11 O 0.4346(11) 0.8068(8) 0.9735(6) 0.059(4) Uani 1 1 d . .
O12 O 0.5116(11) 0.7221(9) 0.9929(6) 0.068(5) Uani 1 1 d . .
O13 O 0.2862(9) 0.8025(9) 0.9091(6) 0.058(4) Uani 1 1 d . .
O14 O 0.1634(11) 0.7846(11) 0.8737(8) 0.097(9) Uani 1 1 d . .
O15 O 0.3177(11) 0.8971(8) 0.9711(6) 0.063(5) Uani 1 1 d . .
O16 O 0.2241(16) 0.9077(13) 1.0052(7) 0.100(9) Uani 1 1 d . .
C35 C 0.5445(17) 0.8625(14) 0.9338(9) 0.065(7) Uiso 1 1 d . .
H29 H 0.5900 0.8700 0.9227 0.078 Uiso 1 1 calc R U
C36 C 0.5285(19) 0.9239(16) 0.9547(10) 0.071(8) Uiso 1 1 d . .
C37 C 0.5652(16) 0.8038(13) 0.9642(9) 0.062(7) Uiso 1 1 d . .
H30 H 0.5861 0.7707 0.9500 0.074 Uiso 1 1 calc R U
H31 H 0.6076 0.8161 0.9887 0.074 Uiso 1 1 calc R U
C38 C 0.5019(14) 0.7774(12) 0.9783(8) 0.051(6) Uiso 1 1 d . .
C39 C 0.2009(15) 0.8877(12) 0.8927(8) 0.053(6) Uiso 1 1 d . .
H32 H 0.1525 0.8971 0.8702 0.064 Uiso 1 1 calc R U
C40 C 0.2156(17) 0.8217(14) 0.8912(9) 0.064(7) Uiso 1 1 d . .
C41 C 0.189(2) 0.9118(17) 0.9306(11) 0.081(9) Uiso 1 1 d . .
C42 C 0.245(2) 0.8983(16) 0.9675(11) 0.076(9) Uiso 1 1 d . .
C43 C 0.5462(14) 0.9746(12) 0.7729(8) 0.053(6) Uiso 1 1 d . .
C44 C 0.6087(18) 0.9799(15) 0.8055(10) 0.074(8) Uiso 1 1 d . .
H33 H 0.6049 0.9668 0.8316 0.089 Uiso 1 1 calc R U
C45 C 0.677(2) 1.0032(18) 0.8026(13) 0.093(10) Uiso 1 1 d . .
H34 H 0.7205 1.0038 0.8264 0.112 Uiso 1 1 calc R U
C46 C 0.686(2) 1.0284(17) 0.7626(12) 0.086(10) Uiso 1 1 d . .
H35 H 0.7314 1.0492 0.7608 0.103 Uiso 1 1 calc R U
C47 C 0.6333(15) 1.0205(13) 0.7348(9) 0.059(6) Uiso 1 1 d . .
H36 H 0.6393 1.0335 0.7091 0.071 Uiso 1 1 calc R U
C48 C 0.5561(19) 0.9921(15) 0.7339(10) 0.075(8) Uiso 1 1 d . .
H37 H 0.5161 0.9861 0.7089 0.090 Uiso 1 1 calc R U
C49 C 0.4024(14) 1.0347(11) 0.7764(7) 0.048(5) Uiso 1 1 d . .
C50 C 0.3734(15) 1.0539(13) 0.8069(9) 0.059(6) Uiso 1 1 d . .
H38 H 0.3777 1.0268 0.8295 0.071 Uiso 1 1 calc R U
C51 C 0.3348(17) 1.1152(14) 0.8074(10) 0.068(7) Uiso 1 1 d . .
H39 H 0.3141 1.1275 0.8292 0.082 Uiso 1 1 calc R U
C52 C 0.3318(16) 1.1493(14) 0.7770(9) 0.065(7) Uiso 1 1 d . .
H40 H 0.3136 1.1906 0.7773 0.078 Uiso 1 1 calc R U
C53 C 0.3532(18) 1.1301(15) 0.7438(10) 0.072(8) Uiso 1 1 d . .
H41 H 0.3412 1.1563 0.7203 0.087 Uiso 1 1 calc R U
C54 C 0.3925(14) 1.0733(11) 0.7415(8) 0.051(6) Uiso 1 1 d . .
H42 H 0.4106 1.0623 0.7185 0.061 Uiso 1 1 calc R U
C55 C 0.3988(13) 0.9172(11) 0.7314(7) 0.047(5) Uiso 1 1 d . .
H43 H 0.4115 0.9377 0.7079 0.056 Uiso 1 1 calc R U
H44 H 0.4217 0.8751 0.7338 0.056 Uiso 1 1 calc R U
C56 C 0.3141(14) 0.9104(12) 0.7207(8) 0.051(6) Uiso 1 1 d . .
H45 H 0.2957 0.8940 0.6924 0.062 Uiso 1 1 calc R U
H46 H 0.2908 0.9520 0.7207 0.062 Uiso 1 1 calc R U
C57 C 0.1732(15) 0.8404(12) 0.7268(8) 0.055(6) Uiso 1 1 d . .
C58 C 0.143(2) 0.8537(16) 0.6919(11) 0.081(9) Uiso 1 1 d . .
H47 H 0.1755 0.8748 0.6780 0.097 Uiso 1 1 calc R U
C59 C 0.061(2) 0.8411(18) 0.6673(12) 0.091(10) Uiso 1 1 d . .
H48 H 0.0382 0.8541 0.6398 0.110 Uiso 1 1 calc R U
C60 C 0.023(2) 0.8063(16) 0.6918(11) 0.079(9) Uiso 1 1 d . .
H49 H -0.0285 0.7916 0.6791 0.095 Uiso 1 1 calc R U
C61 C 0.0557(16) 0.7926(13) 0.7329(9) 0.060(7) Uiso 1 1 d . .
H50 H 0.0288 0.7672 0.7473 0.072 Uiso 1 1 calc R U
C62 C 0.1242(19) 0.8151(16) 0.7515(11) 0.081(9) Uiso 1 1 d . .
H51 H 0.1424 0.8153 0.7807 0.097 Uiso 1 1 calc R U
C63 C 0.3264(15) 0.7838(13) 0.7548(9) 0.060(7) Uiso 1 1 d . .
C64 C 0.3612(16) 0.7556(13) 0.7902(9) 0.062(7) Uiso 1 1 d . .
H52 H 0.3576 0.7712 0.8158 0.074 Uiso 1 1 calc R U
C65 C 0.4065(18) 0.6976(15) 0.7876(10) 0.072(8) Uiso 1 1 d . .
H53 H 0.4368 0.6763 0.8112 0.086 Uiso 1 1 calc R U
C66 C 0.4007(18) 0.6795(16) 0.7506(10) 0.075(8) Uiso 1 1 d . .
H54 H 0.4247 0.6405 0.7493 0.091 Uiso 1 1 calc R U
C67 C 0.3697(18) 0.7030(15) 0.7164(11) 0.075(8) Uiso 1 1 d . .
H55 H 0.3706 0.6832 0.6915 0.090 Uiso 1 1 calc R U
C68 C 0.3326(16) 0.7620(13) 0.7168(9) 0.062(7) Uiso 1 1 d . .
H56 H 0.3130 0.7854 0.6924 0.074 Uiso 1 1 calc R U
Na1 Na 0.4102(6) 0.6585(5) 1.0036(3) 0.059(2) Uani 1 1 d . .
Na2 Na 0.2148(6) 0.6174(5) 0.9413(4) 0.066(3) Uani 1 1 d . .
Na3 Na 0.5834(5) 0.6348(5) 0.9906(3) 0.056(2) Uani 1 1 d . .
Na4 Na 0.4326(8) 0.9374(6) 1.0200(4) 0.074(3) Uani 1 1 d . .
O17 O 0.1961(13) 0.7070(17) 0.9822(9) 0.131(12) Uani 1 1 d . .
C69 C 0.134(3) 0.749(2) 0.9751(15) 0.120(15) Uiso 1 1 d . .
H57 H 0.1445 0.7795 0.9973 0.180 Uiso 1 1 calc R U
H58 H 0.1282 0.7700 0.9488 0.180 Uiso 1 1 calc R U
H59 H 0.0858 0.7265 0.9742 0.180 Uiso 1 1 calc R U
O18 O 0.3203(14) 0.6761(12) 0.9313(5) 0.092(8) Uani 1 1 d . .
C70 C 0.3576(19) 0.6669(17) 0.8979(10) 0.082(9) Uiso 1 1 d . .
H60 H 0.3997 0.6972 0.9008 0.122 Uiso 1 1 calc R U
H61 H 0.3793 0.6249 0.8997 0.122 Uiso 1 1 calc R U
H62 H 0.3187 0.6724 0.8713 0.122 Uiso 1 1 calc R U
O19 O 0.3124(10) 0.5821(9) 1.0033(6) 0.061(5) Uani 1 1 d . .
C71 C 0.2819(17) 0.5589(14) 1.0337(9) 0.065(7) Uiso 1 1 d . .
H63 H 0.2421 0.5276 1.0218 0.097 Uiso 1 1 calc R U
H64 H 0.3238 0.5399 1.0554 0.097 Uiso 1 1 calc R U
H65 H 0.2581 0.5927 1.0453 0.097 Uiso 1 1 calc R U
O20 O 0.5467(14) 0.8886(10) 1.0556(9) 0.095(8) Uani 1 1 d . .
C72 C 0.610(3) 0.915(2) 1.0749(15) 0.112(14) Uiso 1 1 d . .
H66 H 0.6491 0.8829 1.0872 0.167 Uiso 1 1 calc R U
H67 H 0.6293 0.9399 1.0557 0.167 Uiso 1 1 calc R U
H68 H 0.6012 0.9410 1.0966 0.167 Uiso 1 1 calc R U

loop_
_atom_site_aniso_label
_atom_site_aniso_U_11
_atom_site_aniso_U_22
_atom_site_aniso_U_33
_atom_site_aniso_U_23
_atom_site_aniso_U_13
_atom_site_aniso_U_12
Au1 0.0438(5) 0.0516(6) 0.0490(6) 0.0003(4) 0.0123(4) 0.0012(4)
Au2 0.0402(5) 0.0591(6) 0.0555(6) 0.0003(4) 0.0110(4) 0.0003(4)
Ni1 0.0424(15) 0.0504(17) 0.0491(17) 0.0030(13) 0.0125(13) 0.0021(13)
S1 0.043(3) 0.047(3) 0.049(3) 0.002(3) 0.011(2) 0.002(2)
S2 0.052(3) 0.056(4) 0.060(4) 0.009(3) 0.014(3) -0.004(3)
P1 0.047(3) 0.050(4) 0.048(3) -0.005(3) 0.003(3) 0.004(3)
P2 0.040(3) 0.057(4) 0.057(4) -0.004(3) 0.009(3) 0.002(3)
O1 0.060(10) 0.036(9) 0.069(12) 0.006(8) -0.004(9) 0.006(8)
O2 0.024(7) 0.114(16) 0.058(11) 0.014(11) 0.012(7) 0.012(9)
O3 0.022(7) 0.083(12) 0.051(9) 0.002(8) 0.010(6) -0.004(7)
O4 0.060(10) 0.029(8) 0.062(11) -0.005(7) 0.004(8) 0.003(7)
O5 0.044(9) 0.057(10) 0.049(9) -0.003(8) 0.010(7) -0.004(8)
O6 0.074(14) 0.085(16) 0.19(3) 0.034(17) 0.086(17) 0.045(13)
O7 0.035(8) 0.060(10) 0.064(11) 0.012(8) 0.018(8) -0.003(7)
O8 0.13(2) 0.084(16) 0.058(13) 0.010(12) 0.021(13) -0.008(15)
Au3 0.0462(5) 0.0540(6) 0.0512(6) 0.0029(4) 0.0168(4) 0.0018(4)
Au4 0.0485(6) 0.0529(6) 0.0566(6) 0.0018(4) 0.0191(5) 0.0009(4)
Ni2 0.065(2) 0.0486(17) 0.0498(18) 0.0043(14) 0.0175(15) 0.0093(15)
S3 0.056(3) 0.057(4) 0.051(4) 0.003(3) 0.018(3) 0.008(3)
S4 0.063(4) 0.054(4) 0.059(4) 0.006(3) 0.015(3) 0.013(3)
P3 0.047(3) 0.043(3) 0.050(3) -0.001(3) 0.017(3) 0.000(3)
P4 0.046(3) 0.046(3) 0.064(4) -0.002(3) 0.019(3) -0.007(3)
O9 0.054(11) 0.081(14) 0.088(15) 0.025(11) 0.033(10) 0.029(10)
O10 0.104(17) 0.052(12) 0.108(19) 0.015(12) -0.018(14) -0.042(12)
O11 0.073(11) 0.046(9) 0.063(11) 0.002(8) 0.028(9) 0.004(9)
O12 0.076(12) 0.049(10) 0.068(12) 0.019(9) 0.002(10) 0.005(9)
O13 0.043(9) 0.063(11) 0.068(11) -0.006(9) 0.017(8) -0.001(8)
O14 0.049(11) 0.085(15) 0.13(2) 0.045(14) -0.026(11) -0.026(10)
O15 0.065(11) 0.052(10) 0.078(13) -0.014(9) 0.029(10) 0.012(9)
O16 0.114(19) 0.13(2) 0.069(15) 0.002(14) 0.042(14) 0.055(16)
Na1 0.058(6) 0.057(6) 0.062(6) 0.013(5) 0.018(5) 0.011(5)
Na2 0.061(6) 0.057(6) 0.073(7) 0.002(5) 0.009(5) 0.011(5)
Na3 0.044(5) 0.064(6) 0.058(6) 0.014(5) 0.012(4) -0.002(5)
Na4 0.098(9) 0.065(7) 0.062(7) 0.000(5) 0.029(6) -0.008(6)
O17 0.064(14) 0.21(4) 0.12(2) -0.04(2) 0.021(14) 0.052(18)
O18 0.117(17) 0.123(19) 0.034(10) 0.006(11) 0.018(11) 0.064(16)
O19 0.053(10) 0.068(12) 0.059(11) -0.011(9) 0.011(9) -0.018(9)
O20 0.091(16) 0.056(13) 0.12(2) 0.009(13) 0.007(15) 0.007(12)

loop_
_atom_type_symbol
_atom_type_description
_atom_type_scat_dispersion_real
_atom_type_scat_dispersion_imag
_atom_type_scat_source
Ni Ni 0.3393 1.1124 'International Tables Vol C Tables 4.2.6.8 and 6.1.1.4'
Au Au -2.0133 8.8022 'International Tables Vol C Tables 4.2.6.8 and 6.1.1.4'
P P 0.1023 0.0942 'International Tables Vol C Tables 4.2.6.8 and 6.1.1.4'
S S 0.1246 0.1234 'International Tables Vol C Tables 4.2.6.8 and 6.1.1.4'
O O 0.0106 0.0060 'International Tables Vol C Tables 4.2.6.8 and 6.1.1.4'
C C 0.0033 0.0016 'International Tables Vol C Tables 4.2.6.8 and 6.1.1.4'
H H 0.0000 0.0000 'International Tables Vol C Tables 4.2.6.8 and 6.1.1.4'
Na Na 0.0362 0.0249 'International Tables Vol C Tables 4.2.6.8 and 6.1.1.4'

loop_
_geom_angle_atom_site_label_1
_geom_angle_atom_site_label_2
_geom_angle_atom_site_label_3
_geom_angle
_geom_angle_site_symmetry_1
_geom_angle_site_symmetry_3
P1 Au1 S1 173.9(2) . .
P1 Au1 Au2 90.77(17) . .
S1 Au1 Au2 88.19(15) . .
P2 Au2 S2 175.8(2) . .
P2 Au2 Au1 91.62(17) . .
S2 Au2 Au1 92.55(17) . .
O5 Ni1 O3 87.3(7) . .
O5 Ni1 O1 174.1(7) . .
O3 Ni1 O1 88.2(7) . .
O5 Ni1 O7 93.1(7) . .
O3 Ni1 O7 86.2(7) . .
O1 Ni1 O7 82.7(7) . .
O5 Ni1 S1 95.3(5) . .
O3 Ni1 S1 85.5(5) . .
O1 Ni1 S1 88.2(6) . .
O7 Ni1 S1 167.9(5) . .
O5 Ni1 S2 83.9(5) . .
O3 Ni1 S2 168.0(5) . .
O1 Ni1 S2 99.9(5) . .
O7 Ni1 S2 86.1(5) . .
S1 Ni1 S2 103.4(2) . .
O5 Ni1 Na3 131.8(5) . 3_667
O3 Ni1 Na3 70.9(5) . 3_667
O1 Ni1 Na3 42.7(6) . 3_667
O7 Ni1 Na3 44.7(5) . 3_667
S1 Ni1 Na3 123.8(2) . 3_667
S2 Ni1 Na3 109.3(3) . 3_667
C1 S1 Au1 108.3(8) . .
C1 S1 Ni1 89.9(8) . .
Au1 S1 Ni1 109.5(3) . .
C5 S2 Au2 101.2(9) . .
C5 S2 Ni1 84.4(9) . .
Au2 S2 Ni1 103.8(3) . .
C9 P1 C15 103.2(11) . .
C9 P1 C21 105.3(10) . .
C15 P1 C21 100.6(12) . .
C9 P1 Au1 112.7(7) . .
C15 P1 Au1 117.6(10) . .
C21 P1 Au1 115.6(9) . .
C22 P2 C29 106.9(12) . .
C22 P2 C23 108.8(12) . .
C29 P2 C23 104.9(12) . .
C22 P2 Au2 111.8(9) . .
C29 P2 Au2 114.1(9) . .
C23 P2 Au2 110.0(9) . .
C2 O1 Ni1 112.8(15) . .
C2 O1 Na3 113.5(15) . 3_667
Ni1 O1 Na3 99.8(9) . 3_667
C2 O2 Na1 120.6(18) . 3_667
C4 O3 Ni1 134.1(15) . .
C4 O4 Na3 142.3(16) . .
C4 O4 Na1 126.4(15) . .
Na3 O4 Na1 89.6(6) . .
C6 O5 Ni1 115.9(17) . .
C6 O5 Na2 100.6(16) . .
Ni1 O5 Na2 140.5(8) . .
C6 O6 Na2 85.5(17) . .
C8 O7 Ni1 135.9(18) . .
C8 O7 Na3 123.0(18) . 3_667
Ni1 O7 Na3 97.3(7) . 3_667
C2 C1 C3 106(2) . .
C2 C1 S1 114.7(17) . .
C3 C1 S1 106.0(16) . .
C2 C1 H1 109.9 . .
C3 C1 H1 109.9 . .
S1 C1 H1 109.9 . .
O2 C2 O1 126(3) . .
O2 C2 C1 114(2) . .
O1 C2 C1 120(2) . .
O2 C2 Na3 99.4(17) . 3_667
O1 C2 Na3 42.6(12) . 3_667
C1 C2 Na3 134.2(17) . 3_667
C4 C3 C1 118(2) . .
C4 C3 H2 107.8 . .
C1 C3 H2 107.8 . .
C4 C3 H3 107.8 . .
C1 C3 H3 107.8 . .
H2 C3 H3 107.2 . .
O3 C4 O4 124(2) . .
O3 C4 C3 122(2) . .
O4 C4 C3 113(2) . .
C6 C5 C7 118(2) . .
C6 C5 S2 113(2) . .
C7 C5 S2 110.6(19) . .
C6 C5 H4 104.5 . .
C7 C5 H4 104.5 . .
S2 C5 H4 104.5 . .
O5 C6 O6 120(3) . .
O5 C6 C5 121(2) . .
O6 C6 C5 119(3) . .
O5 C6 Na2 54.0(13) . .
O6 C6 Na2 67.3(16) . .
C5 C6 Na2 168(2) . .
C5 C7 C8 114(2) . .
O8 C8 O7 127(3) . .
O8 C8 C7 112(3) . .
O7 C8 C7 120(3) . .
C10 C9 C14 120.0 . .
C10 C9 P1 116.1(11) . .
C14 C9 P1 123.9(11) . .
C11 C10 C9 120.0 . .
C11 C10 H5 120.0 . .
C9 C10 H5 120.0 . .
C10 C11 C12 120.0 . .
C10 C11 H6 120.0 . .
C12 C11 H6 120.0 . .
C11 C12 C13 120.0 . .
C11 C12 H7 120.0 . .
C13 C12 H7 120.0 . .
C12 C13 C14 120.0 . .
C12 C13 H8 120.0 . .
C14 C13 H8 120.0 . .
C13 C14 C9 120.0 . .
C13 C14 H9 120.0 . .
C9 C14 H9 120.0 . .
C16 C15 C20 114(3) . .
C16 C15 P1 129(3) . .
C20 C15 P1 116(2) . .
C15 C16 C17 130(4) . .
C15 C16 H10 115.1 . .
C17 C16 H10 115.1 . .
C16 C17 C18 117(3) . .
C16 C17 H11 121.7 . .
C18 C17 H11 121.7 . .
C17 C18 C19 121(3) . .
C17 C18 H12 119.4 . .
C19 C18 H12 119.4 . .
C20 C19 C18 113(3) . .
C20 C19 H13 123.4 . .
C18 C19 H13 123.4 . .
C19 C20 C15 125(3) . .
C19 C20 H14 117.5 . .
C15 C20 H14 117.5 . .
C22 C21 P1 116.6(19) . .
C22 C21 H15 108.1 . .
P1 C21 H15 108.1 . .
C22 C21 H16 108.1 . .
P1 C21 H16 108.1 . .
H15 C21 H16 107.3 . .
C21 C22 P2 121.1(19) . .
C21 C22 H17 107.0 . .
P2 C22 H17 107.0 . .
C21 C22 H18 107.0 . .
P2 C22 H18 107.0 . .
H17 C22 H18 106.8 . .
C28 C23 C24 123(3) . .
C28 C23 P2 117(2) . .
C24 C23 P2 118(2) . .
C23 C24 C25 113(3) . .
C23 C24 H19 123.4 . .
C25 C24 H19 123.4 . .
C26 C25 C24 121(3) . .
C26 C25 H20 119.7 . .
C24 C25 H20 119.7 . .
C25 C26 C27 121(3) . .
C25 C26 H21 119.7 . .
C27 C26 H21 119.7 . .
C28 C27 C26 117(3) . .
C28 C27 H22 121.5 . .
C26 C27 H22 121.5 . .
C23 C28 C27 122(3) . .
C23 C28 H23 119.1 . .
C27 C28 H23 119.1 . .
C30 C29 C34 122(3) . .
C30 C29 P2 119(2) . .
C34 C29 P2 119(2) . .
C29 C30 C31 115(3) . .
C29 C30 H24 122.4 . .
C31 C30 H24 122.4 . .
C32 C31 C30 123(3) . .
C32 C31 H25 118.7 . .
C30 C31 H25 118.7 . .
C31 C32 C33 119(4) . .
C31 C32 H26 120.7 . .
C33 C32 H26 120.7 . .
C34 C33 C32 120(4) . .
C34 C33 H27 120.2 . .
C32 C33 H27 120.2 . .
C33 C34 C29 121(4) . .
C33 C34 H28 119.6 . .
C29 C34 H28 119.6 . .
P3 Au3 S3 174.1(2) . .
P3 Au3 Au4 92.71(16) . .
S3 Au3 Au4 86.36(17) . .
P4 Au4 S4 175.7(2) . .
P4 Au4 Au3 89.59(17) . .
S4 Au4 Au3 94.68(18) . .
O15 Ni2 O9 86.6(8) . .
O15 Ni2 O11 88.0(7) . .
O9 Ni2 O11 87.8(7) . .
O15 Ni2 O13 88.6(7) . .
O9 Ni2 O13 174.8(8) . .
O11 Ni2 O13 90.0(8) . .
O15 Ni2 S4 84.6(6) . .
O9 Ni2 S4 98.2(6) . .
O11 Ni2 S4 170.2(6) . .
O13 Ni2 S4 83.4(6) . .
O15 Ni2 S3 170.2(6) . .
O9 Ni2 S3 85.9(6) . .
O11 Ni2 S3 85.4(5) . .
O13 Ni2 S3 98.7(5) . .
S4 Ni2 S3 102.8(3) . .
O15 Ni2 Na4 46.6(6) . .
O9 Ni2 Na4 45.3(6) . .
O11 Ni2 Na4 69.9(5) . .
O13 Ni2 Na4 129.5(6) . .
S4 Ni2 Na4 108.9(3) . .
S3 Ni2 Na4 123.9(3) . .
C35 S3 Au3 105.8(10) . .
C35 S3 Ni2 87.9(10) . .
Au3 S3 Ni2 111.5(3) . .
C39 S4 Au4 100.9(8) . .
C39 S4 Ni2 87.9(8) . .
Au4 S4 Ni2 103.1(3) . .
C49 P3 C43 106.5(12) . .
C49 P3 C55 108.3(11) . .
C43 P3 C55 104.1(11) . .
C49 P3 Au3 115.5(8) . .
C43 P3 Au3 110.5(9) . .
C55 P3 Au3 111.2(8) . .
C57 P4 C63 102.9(12) . .
C57 P4 C56 106.2(12) . .
C63 P4 C56 104.2(12) . .
C57 P4 Au4 111.5(9) . .
C63 P4 Au4 115.1(9) . .
C56 P4 Au4 115.7(9) . .
C36 O9 Ni2 120(2) . .
C36 O9 Na4 117(2) . .
Ni2 O9 Na4 96.9(8) . .
C36 O10 Na4 118(2) . 3_677
C38 O11 Ni2 132.4(16) . .
C38 O12 Na3 140.0(18) . .
C38 O12 Na1 124.7(17) . .
Na3 O12 Na1 89.3(7) . .
C40 O13 Ni2 118.4(18) . .
C42 O15 Ni2 129(2) . .
C42 O15 Na4 135(2) . .
Ni2 O15 Na4 95.6(8) . .
C36 C35 C37 115(2) . .
C36 C35 S3 115(2) . .
C37 C35 S3 104.3(19) . .
C36 C35 H29 107.7 . .
C37 C35 H29 107.7 . .
S3 C35 H29 107.7 . .
O10 C36 O9 131(3) . .
O10 C36 C35 114(3) . .
O9 C36 C35 116(3) . .
C38 C37 C35 117(2) . .
C38 C37 H30 108.0 . .
C35 C37 H30 108.0 . .
C38 C37 H31 108.0 . .
C35 C37 H31 108.0 . .
H30 C37 H31 107.2 . .
O12 C38 O11 121(2) . .
O12 C38 C37 117(2) . .
O11 C38 C37 122(2) . .
C40 C39 C41 117(3) . .
C40 C39 S4 111.5(19) . .
C41 C39 S4 106(2) . .
C40 C39 H32 107.3 . .
C41 C39 H32 107.3 . .
S4 C39 H32 107.3 . .
O14 C40 O13 121(3) . .
O14 C40 C39 122(3) . .
O13 C40 C39 117(3) . .
C42 C41 C39 118(3) . .
O15 C42 C41 123(3) . .
O15 C42 O16 115(3) . .
C41 C42 O16 118(3) . .
C44 C43 C48 117(3) . .
C44 C43 P3 122(2) . .
C48 C43 P3 120(2) . .
C43 C44 C45 122(3) . .
C43 C44 H33 118.8 . .
C45 C44 H33 118.8 . .
C44 C45 C46 122(4) . .
C44 C45 H34 119.2 . .
C46 C45 H34 119.2 . .
C47 C46 C45 115(4) . .
C47 C46 H35 122.5 . .
C45 C46 H35 122.5 . .
C46 C47 C48 128(3) . .
C46 C47 H36 116.1 . .
C48 C47 H36 116.1 . .
C43 C48 C47 116(3) . .
C43 C48 H37 122.0 . .
C47 C48 H37 122.0 . .
C50 C49 C54 118(2) . .
C50 C49 P3 121(2) . .
C54 C49 P3 120.1(18) . .
C49 C50 C51 124(3) . .
C49 C50 H38 117.9 . .
C51 C50 H38 117.9 . .
C52 C51 C50 115(3) . .
C52 C51 H39 122.6 . .
C50 C51 H39 122.6 . .
C51 C52 C53 123(3) . .
C51 C52 H40 118.4 . .
C53 C52 H40 118.4 . .
C52 C53 C54 125(3) . .
C52 C53 H41 117.7 . .
C54 C53 H41 117.7 . .
C49 C54 C53 114(2) . .
C49 C54 H42 123.0 . .
C53 C54 H42 123.0 . .
C56 C55 P3 118.7(18) . .
C56 C55 H43 107.6 . .
P3 C55 H43 107.6 . .
C56 C55 H44 107.6 . .
P3 C55 H44 107.6 . .
H43 C55 H44 107.1 . .
C55 C56 P4 116.1(18) . .
C55 C56 H45 108.3 . .
P4 C56 H45 108.3 . .
C55 C56 H46 108.3 . .
P4 C56 H46 108.3 . .
H45 C56 H46 107.4 . .
C58 C57 C62 119(3) . .
C58 C57 P4 125(3) . .
C62 C57 P4 116(2) . .
C57 C58 C59 127(4) . .
C57 C58 H47 116.4 . .
C59 C58 H47 116.4 . .
C60 C59 C58 109(3) . .
C60 C59 H48 125.4 . .
C58 C59 H48 125.4 . .
C61 C60 C59 124(3) . .
C61 C60 H49 118.0 . .
C59 C60 H49 118.0 . .
C62 C61 C60 119(3) . .
C62 C61 H50 120.5 . .
C60 C61 H50 120.5 . .
C61 C62 C57 119(3) . .
C61 C62 H51 120.4 . .
C57 C62 H51 120.4 . .
C64 C63 C68 122(3) . .
C64 C63 P4 120(2) . .
C68 C63 P4 118(2) . .
C63 C64 C65 117(3) . .
C63 C64 H52 121.6 . .
C65 C64 H52 121.6 . .
C66 C65 C64 114(3) . .
C66 C65 H53 122.8 . .
C64 C65 H53 122.8 . .
C67 C66 C65 132(4) . .
C67 C66 H54 113.8 . .
C65 C66 H54 113.8 . .
C66 C67 C68 116(3) . .
C66 C67 H55 122.0 . .
C68 C67 H55 122.0 . .
C63 C68 C67 117(3) . .
C63 C68 H56 121.3 . .
C67 C68 H56 121.3 . .
O12 Na1 O4 85.0(7) . .
O12 Na1 O2 87.7(7) . 3_667
O4 Na1 O2 89.3(7) . 3_667
O12 Na1 O19 168.5(9) . .
O4 Na1 O19 84.8(7) . .
O2 Na1 O19 97.4(8) 3_667 .
O12 Na1 O18 93.9(8) . .
O4 Na1 O18 88.9(7) . .
O2 Na1 O18 177.5(10) 3_667 .
O19 Na1 O18 80.6(9) . .
O12 Na1 Na3 44.3(5) . .
O4 Na1 Na3 43.8(5) . .
O2 Na1 Na3 75.0(5) 3_667 .
O19 Na1 Na3 127.1(6) . .
O18 Na1 Na3 104.9(6) . .
O12 Na1 Na2 134.3(6) . .
O4 Na1 Na2 94.2(6) . .
O2 Na1 Na2 138.1(6) 3_667 .
O19 Na1 Na2 41.7(5) . .
O18 Na1 Na2 40.4(7) . .
Na3 Na1 Na2 131.9(4) . .
O5 Na2 O18 114.8(8) . .
O5 Na2 O19 78.7(7) . .
O18 Na2 O19 83.5(7) . .
O5 Na2 O17 154.0(11) . .
O18 Na2 O17 84.2(10) . .
O19 Na2 O17 86.4(9) . .
O5 Na2 O6 52.4(6) . .
O18 Na2 O6 162.1(9) . .
O19 Na2 O6 103.8(9) . .
O17 Na2 O6 112.3(10) . .
O5 Na2 C6 25.4(6) . .
O18 Na2 C6 139.8(9) . .
O19 Na2 C6 88.7(8) . .
O17 Na2 C6 134.7(11) . .
O6 Na2 C6 27.2(7) . .
O5 Na2 Na1 105.5(5) . .
O18 Na2 Na1 44.2(5) . .
O19 Na2 Na1 40.8(5) . .
O17 Na2 Na1 75.0(7) . .
O6 Na2 Na1 144.4(7) . .
C6 Na2 Na1 124.7(7) . .
O4 Na3 O12 89.6(7) . .
O4 Na3 O1 96.5(8) . 3_667
O12 Na3 O1 90.8(8) . 3_667
O4 Na3 O7 122.6(7) . 3_667
O12 Na3 O7 144.2(8) . 3_667
O1 Na3 O7 71.8(7) 3_667 3_667
O4 Na3 C2 73.9(7) . 3_667
O12 Na3 C2 83.0(8) . 3_667
O1 Na3 C2 23.9(7) 3_667 3_667
O7 Na3 C2 90.8(7) 3_667 3_667
O4 Na3 Na1 46.6(5) . .
O12 Na3 Na1 46.4(6) . .
O1 Na3 Na1 81.1(6) 3_667 .
O7 Na3 Na1 149.7(6) 3_667 .
C2 Na3 Na1 59.8(6) 3_667 .
O4 Na3 Ni1 101.9(5) . 3_667
O12 Na3 Ni1 127.6(6) . 3_667
O1 Na3 Ni1 37.5(5) 3_667 3_667
O7 Na3 Ni1 38.0(4) 3_667 3_667
C2 Na3 Ni1 53.1(5) 3_667 3_667
Na1 Na3 Ni1 111.9(3) . 3_667
O20 Na4 O9 95.9(10) . .
O20 Na4 O15 130.5(9) . .
O9 Na4 O15 71.6(8) . .
O20 Na4 O10 119.5(10) . 3_677
O9 Na4 O10 105.1(9) . 3_677
O15 Na4 O10 110.0(8) . 3_677
O20 Na4 Ni2 106.4(8) . .
O9 Na4 Ni2 37.8(6) . .
O15 Na4 Ni2 37.8(5) . .
O10 Na4 Ni2 124.8(7) 3_677 .
O20 Na4 Na4 87.7(8) . 3_677
O9 Na4 Na4 56.1(6) . 3_677
O15 Na4 Na4 118.5(7) . 3_677
O10 Na4 Na4 61.7(7) 3_677 3_677
Ni2 Na4 Na4 93.3(4) . 3_677
C69 O17 Na2 130(3) . .
O17 C69 H57 109.5 . .
O17 C69 H58 109.5 . .
H57 C69 H58 109.5 . .
O17 C69 H59 109.5 . .
H57 C69 H59 109.5 . .
H58 C69 H59 109.5 . .
C70 O18 Na2 126(2) . .
C70 O18 Na1 114.6(17) . .
Na2 O18 Na1 95.4(8) . .
O18 C70 H60 109.5 . .
O18 C70 H61 109.5 . .
H60 C70 H61 109.5 . .
O18 C70 H62 109.5 . .
H60 C70 H62 109.5 . .
H61 C70 H62 109.5 . .
C71 O19 Na1 133.0(17) . .
C71 O19 Na2 114.7(16) . .
Na1 O19 Na2 97.6(8) . .
O19 C71 H63 109.5 . .
O19 C71 H64 109.5 . .
H63 C71 H64 109.5 . .
O19 C71 H65 109.5 . .
H63 C71 H65 109.5 . .
H64 C71 H65 109.5 . .
C72 O20 Na4 127(3) . .
O20 C72 H66 109.5 . .
O20 C72 H67 109.5 . .
H66 C72 H67 109.5 . .
O20 C72 H68 109.5 . .
H66 C72 H68 109.5 . .
H67 C72 H68 109.5 . .

loop_
_geom_bond_atom_site_label_1
_geom_bond_atom_site_label_2
_geom_bond_distance
_geom_bond_site_symmetry_2
Au1 P1 2.283(6) .
Au1 S1 2.304(6) .
Au1 Au2 2.9695(14) .
Au2 P2 2.279(7) .
Au2 S2 2.298(7) .
Ni1 O5 2.034(17) .
Ni1 O3 2.049(17) .
Ni1 O1 2.065(17) .
Ni1 O7 2.074(17) .
Ni1 S1 2.408(7) .
Ni1 S2 2.429(7) .
Ni1 Na3 3.340(10) 3_667
S1 C1 1.85(2) .
S2 C5 1.89(3) .
P1 C9 1.782(15) .
P1 C15 1.82(3) .
P1 C21 1.84(3) .
P2 C22 1.83(3) .
P2 C29 1.83(3) .
P2 C23 1.90(3) .
O1 C2 1.38(3) .
O1 Na3 2.30(2) 3_667
O2 C2 1.22(3) .
O2 Na1 2.39(2) 3_667
O3 C4 1.26(3) .
O4 C4 1.28(3) .
O4 Na3 2.272(19) .
O4 Na1 2.385(19) .
O5 C6 1.25(3) .
O5 Na2 2.35(2) .
O6 C6 1.31(3) .
O6 Na2 2.65(3) .
O7 C8 1.26(3) .
O7 Na3 2.368(18) 3_667
O8 C8 1.22(4) .
C1 C2 1.59(4) .
C1 C3 1.61(3) .
C1 H1 1.0000 .
C2 Na3 3.11(3) 3_667
C3 C4 1.47(3) .
C3 H2 0.9900 .
C3 H3 0.9900 .
C5 C6 1.43(4) .
C5 C7 1.51(4) .
C5 H4 1.0000 .
C6 Na2 2.86(3) .
C7 C8 1.63(4) .
C9 C10 1.3900 .
C9 C14 1.3900 .
C10 C11 1.3900 .
C10 H5 0.9500 .
C11 C12 1.3900 .
C11 H6 0.9500 .
C12 C13 1.3900 .
C12 H7 0.9500 .
C13 C14 1.3900 .
C13 H8 0.9500 .
C14 H9 0.9500 .
C15 C16 1.27(4) .
C15 C20 1.54(4) .
C16 C17 1.30(4) .
C16 H10 0.9500 .
C17 C18 1.42(5) .
C17 H11 0.9500 .
C18 C19 1.53(5) .
C18 H12 0.9500 .
C19 C20 1.28(4) .
C19 H13 0.9500 .
C20 H14 0.9500 .
C21 C22 1.48(3) .
C21 H15 0.9900 .
C21 H16 0.9900 .
C22 H17 0.9900 .
C22 H18 0.9900 .
C23 C28 1.28(3) .
C23 C24 1.41(4) .
C24 C25 1.45(4) .
C24 H19 0.9500 .
C25 C26 1.28(4) .
C25 H20 0.9500 .
C26 C27 1.43(4) .
C26 H21 0.9500 .
C27 C28 1.35(4) .
C27 H22 0.9500 .
C28 H23 0.9500 .
C29 C30 1.41(4) .
C29 C34 1.45(4) .
C30 C31 1.46(5) .
C30 H24 0.9500 .
C31 C32 1.31(4) .
C31 H25 0.9500 .
C32 C33 1.53(5) .
C32 H26 0.9500 .
C33 C34 1.26(5) .
C33 H27 0.9500 .
C34 H28 0.9500 .
Au3 P3 2.288(6) .
Au3 S3 2.324(7) .
Au3 Au4 2.9570(14) .
Au4 P4 2.264(7) .
Au4 S4 2.322(7) .
Ni2 O15 2.032(18) .
Ni2 O9 2.04(2) .
Ni2 O11 2.056(18) .
Ni2 O13 2.077(18) .
Ni2 S4 2.412(7) .
Ni2 S3 2.431(7) .
Ni2 Na4 3.300(12) .
S3 C35 1.88(3) .
S4 C39 1.89(3) .
P3 C49 1.80(2) .
P3 C43 1.83(3) .
P3 C55 1.84(2) .
P4 C57 1.85(3) .
P4 C63 1.85(3) .
P4 C56 1.88(3) .
O9 C36 1.30(3) .
O9 Na4 2.36(2) .
O10 C36 1.17(4) .
O10 Na4 2.41(3) 3_677
O11 C38 1.33(3) .
O12 C38 1.29(3) .
O12 Na3 2.29(2) .
O12 Na1 2.38(2) .
O13 C40 1.30(3) .
O14 C40 1.25(3) .
O15 C42 1.27(4) .
O15 Na4 2.41(2) .
O16 C42 1.44(4) .
C35 C36 1.56(4) .
C35 C37 1.61(4) .
C35 H29 1.0000 .
C37 C38 1.46(4) .
C37 H30 0.9900 .
C37 H31 0.9900 .
C39 C40 1.45(4) .
C39 C41 1.45(4) .
C39 H32 1.0000 .
C41 C42 1.39(5) .
C43 C44 1.34(4) .
C43 C48 1.43(4) .
C44 C45 1.34(4) .
C44 H33 0.9500 .
C45 C46 1.51(5) .
C45 H34 0.9500 .
C46 C47 1.14(4) .
C46 H35 0.9500 .
C47 C48 1.50(4) .
C47 H36 0.9500 .
C48 H37 0.9500 .
C49 C50 1.34(4) .
C49 C54 1.42(3) .
C50 C51 1.49(4) .
C50 H38 0.9500 .
C51 C52 1.26(4) .
C51 H39 0.9500 .
C52 C53 1.35(4) .
C52 H40 0.9500 .
C53 C54 1.43(4) .
C53 H41 0.9500 .
C54 H42 0.9500 .
C55 C56 1.46(3) .
C55 H43 0.9900 .
C55 H44 0.9900 .
C56 H45 0.9900 .
C56 H46 0.9900 .
C57 C58 1.19(4) .
C57 C62 1.47(4) .
C58 C59 1.49(5) .
C58 H47 0.9500 .
C59 C60 1.43(5) .
C59 H48 0.9500 .
C60 C61 1.38(4) .
C60 H49 0.9500 .
C61 C62 1.30(4) .
C61 H50 0.9500 .
C62 H51 0.9500 .
C63 C64 1.33(4) .
C63 C68 1.40(4) .
C64 C65 1.50(4) .
C64 H52 0.9500 .
C65 C66 1.29(4) .
C65 H53 0.9500 .
C66 C67 1.24(4) .
C66 H54 0.9500 .
C67 C68 1.44(4) .
C67 H55 0.9500 .
C68 H56 0.9500 .
Na1 O2 2.39(2) 3_667
Na1 O19 2.40(2) .
Na1 O18 2.55(2) .
Na1 Na3 3.283(13) .
Na1 Na2 3.643(15) .
Na2 O18 2.37(3) .
Na2 O19 2.44(2) .
Na2 O17 2.46(3) .
Na3 O1 2.30(2) 3_667
Na3 O7 2.368(18) 3_667
Na3 C2 3.11(3) 3_667
Na3 Ni1 3.341(10) 3_667
Na4 O20 2.31(3) .
Na4 O10 2.41(3) 3_677
Na4 Na4 4.09(2) 3_677
O17 C69 1.40(5) .
C69 H57 0.9800 .
C69 H58 0.9800 .
C69 H59 0.9800 .
O18 C70 1.48(4) .
C70 H60 0.9800 .
C70 H61 0.9800 .
C70 H62 0.9800 .
O19 C71 1.39(3) .
C71 H63 0.9800 .
C71 H64 0.9800 .
C71 H65 0.9800 .
O20 C72 1.27(5) .
C72 H66 0.9800 .
C72 H67 0.9800 .
C72 H68 0.9800 .

loop_
_geom_torsion_atom_site_label_1
_geom_torsion_atom_site_label_2
_geom_torsion_atom_site_label_3
_geom_torsion_atom_site_label_4
_geom_torsion
_geom_torsion_site_symmetry_1
_geom_torsion_site_symmetry_4
Au1 S1 C1 C2 -77.2(19) . .
Ni1 S1 C1 C2 33.4(18) . .
Au1 S1 C1 C3 166.1(13) . .
Ni1 S1 C1 C3 -83.4(15) . .
Na1 O2 C2 O1 -61(3) 3_667 .
Na1 O2 C2 C1 124(2) 3_667 .
Na1 O2 C2 Na3 -24(2) 3_667 3_667
Ni1 O1 C2 O2 174(2) . .
Na3 O1 C2 O2 61(3) 3_667 .
Ni1 O1 C2 C1 -12(3) . .
Na3 O1 C2 C1 -124(2) 3_667 .
Ni1 O1 C2 Na3 112.6(17) . 3_667
C3 C1 C2 O2 -88(3) . .
S1 C1 C2 O2 155(2) . .
C3 C1 C2 O1 97(3) . .
S1 C1 C2 O1 -20(3) . .
C3 C1 C2 Na3 45(3) . 3_667
S1 C1 C2 Na3 -71(3) . 3_667
C2 C1 C3 C4 -70(3) . .
S1 C1 C3 C4 52(3) . .
Ni1 O3 C4 O4 161.2(17) . .
Ni1 O3 C4 C3 -28(4) . .
Na3 O4 C4 O3 162.2(18) . .
Na1 O4 C4 O3 -38(3) . .
Na3 O4 C4 C3 -10(4) . .
Na1 O4 C4 C3 149.9(17) . .
C1 C3 C4 O3 13(3) . .
C1 C3 C4 O4 -175(2) . .
Au2 S2 C5 C6 -58(2) . .
Ni1 S2 C5 C6 45(2) . .
Au2 S2 C5 C7 166.4(18) . .
Ni1 S2 C5 C7 -90.6(19) . .
Ni1 O5 C6 O6 176(2) . .
Na2 O5 C6 O6 11(3) . .
Ni1 O5 C6 C5 -3(3) . .
Na2 O5 C6 C5 -167(2) . .
Ni1 O5 C6 Na2 164.5(16) . .
Na2 O6 C6 O5 -10(3) . .
Na2 O6 C6 C5 169(2) . .
C7 C5 C6 O5 95(3) . .
S2 C5 C6 O5 -36(3) . .
C7 C5 C6 O6 -83(4) . .
S2 C5 C6 O6 146(3) . .
C7 C5 C6 Na2 36(11) . .
S2 C5 C6 Na2 -96(10) . .
C6 C5 C7 C8 -69(3) . .
S2 C5 C7 C8 64(3) . .
Ni1 O7 C8 O8 178(2) . .
Na3 O7 C8 O8 26(4) 3_667 .
Ni1 O7 C8 C7 1(4) . .
Na3 O7 C8 C7 -152.0(19) 3_667 .
C5 C7 C8 O8 176(3) . .
C5 C7 C8 O7 -6(4) . .
C15 P1 C9 C10 -89.8(14) . .
C21 P1 C9 C10 165.1(13) . .
Au1 P1 C9 C10 38.2(13) . .
C15 P1 C9 C14 87.9(16) . .
C21 P1 C9 C14 -17.2(16) . .
Au1 P1 C9 C14 -144.2(11) . .
C14 C9 C10 C11 0.0 . .
P1 C9 C10 C11 177.7(15) . .
C9 C10 C11 C12 0.0 . .
C10 C11 C12 C13 0.0 . .
C11 C12 C13 C14 0.0 . .
C12 C13 C14 C9 0.0 . .
C10 C9 C14 C13 0.0 . .
P1 C9 C14 C13 -177.6(16) . .
C9 P1 C15 C16 -61(3) . .
C21 P1 C15 C16 48(3) . .
Au1 P1 C15 C16 175(3) . .
C9 P1 C15 C20 119(2) . .
C21 P1 C15 C20 -132(2) . .
Au1 P1 C15 C20 -5(2) . .
C20 C15 C16 C17 -4(5) . .
P1 C15 C16 C17 176(3) . .
C15 C16 C17 C18 3(6) . .
C16 C17 C18 C19 -1(5) . .
C17 C18 C19 C20 0(5) . .
C18 C19 C20 C15 0(5) . .
C16 C15 C20 C19 2(5) . .
P1 C15 C20 C19 -178(3) . .
C9 P1 C21 C22 166.6(19) . .
C15 P1 C21 C22 60(2) . .
Au1 P1 C21 C22 -68(2) . .
P1 C21 C22 P2 67(3) . .
C29 P2 C22 C21 52(2) . .
C23 P2 C22 C21 164(2) . .
Au2 P2 C22 C21 -74(2) . .
C22 P2 C23 C28 156(2) . .
C29 P2 C23 C28 -90(2) . .
Au2 P2 C23 C28 33(2) . .
C22 P2 C23 C24 -39(3) . .
C29 P2 C23 C24 75(2) . .
Au2 P2 C23 C24 -162(2) . .
C28 C23 C24 C25 -13(4) . .
P2 C23 C24 C25 -176(2) . .
C23 C24 C25 C26 18(4) . .
C24 C25 C26 C27 -20(5) . .
C25 C26 C27 C28 15(5) . .
C24 C23 C28 C27 10(5) . .
P2 C23 C28 C27 173(2) . .
C26 C27 C28 C23 -10(4) . .
C22 P2 C29 C30 -133(2) . .
C23 P2 C29 C30 111(2) . .
Au2 P2 C29 C30 -9(2) . .
C22 P2 C29 C34 49(3) . .
C23 P2 C29 C34 -66(2) . .
Au2 P2 C29 C34 174(2) . .
C34 C29 C30 C31 4(4) . .
P2 C29 C30 C31 -174(2) . .
C29 C30 C31 C32 -2(5) . .
C30 C31 C32 C33 -6(5) . .
C31 C32 C33 C34 14(6) . .
C32 C33 C34 C29 -13(6) . .
C30 C29 C34 C33 5(5) . .
P2 C29 C34 C33 -178(3) . .
Au3 S3 C35 C36 73(2) . .
Ni2 S3 C35 C36 -39(2) . .
Au3 S3 C35 C37 -161.0(15) . .
Ni2 S3 C35 C37 87.2(17) . .
Na4 O10 C36 O9 -23(5) 3_677 .
Na4 O10 C36 C35 159(2) 3_677 .
Ni2 O9 C36 O10 -178(3) . .
Na4 O9 C36 O10 -61(4) . .
Ni2 O9 C36 C35 0(4) . .
Na4 O9 C36 C35 117(2) . .
C37 C35 C36 O10 90(3) . .
S3 C35 C36 O10 -150(3) . .
C37 C35 C36 O9 -89(3) . .
S3 C35 C36 O9 32(4) . .
C36 C35 C37 C38 71(3) . .
S3 C35 C37 C38 -55(3) . .
Na3 O12 C38 O11 153.0(19) . .
Na1 O12 C38 O11 10(3) . .
Na3 O12 C38 C37 -22(4) . .
Na1 O12 C38 C37 -164.9(19) . .
Ni2 O11 C38 O12 -145(2) . .
Ni2 O11 C38 C37 30(4) . .
C35 C37 C38 O12 162(2) . .
C35 C37 C38 O11 -13(4) . .
Au4 S4 C39 C40 57(2) . .
Ni2 S4 C39 C40 -46.1(19) . .
Au4 S4 C39 C41 -174.7(19) . .
Ni2 S4 C39 C41 82(2) . .
Ni2 O13 C40 O14 171(2) . .
Ni2 O13 C40 C39 -9(3) . .
C41 C39 C40 O14 100(4) . .
S4 C39 C40 O14 -137(3) . .
C41 C39 C40 O13 -79(3) . .
S4 C39 C40 O13 43(3) . .
C40 C39 C41 C42 52(4) . .
S4 C39 C41 C42 -73(3) . .
Ni2 O15 C42 C41 -36(5) . .
Na4 O15 C42 C41 134(3) . .
Ni2 O15 C42 O16 166.1(19) . .
Na4 O15 C42 O16 -24(4) . .
C39 C41 C42 O15 39(5) . .
C39 C41 C42 O16 -164(3) . .
C49 P3 C43 C44 95(3) . .
C55 P3 C43 C44 -151(2) . .
Au3 P3 C43 C44 -31(3) . .
C49 P3 C43 C48 -73(3) . .
C55 P3 C43 C48 41(3) . .
Au3 P3 C43 C48 161(2) . .
C48 C43 C44 C45 3(5) . .
P3 C43 C44 C45 -166(3) . .
C43 C44 C45 C46 4(6) . .
C44 C45 C46 C47 -7(6) . .
C45 C46 C47 C48 4(5) . .
C44 C43 C48 C47 -6(4) . .
P3 C43 C48 C47 163(2) . .
C46 C47 C48 C43 2(5) . .
C43 P3 C49 C50 -124(2) . .
C55 P3 C49 C50 124(2) . .
Au3 P3 C49 C50 -1(2) . .
C43 P3 C49 C54 59(2) . .
C55 P3 C49 C54 -53(2) . .
Au3 P3 C49 C54 -178.0(17) . .
C54 C49 C50 C51 -3(4) . .
P3 C49 C50 C51 180(2) . .
C49 C50 C51 C52 -1(4) . .
C50 C51 C52 C53 7(5) . .
C51 C52 C53 C54 -10(5) . .
C50 C49 C54 C53 1(4) . .
P3 C49 C54 C53 178(2) . .
C52 C53 C54 C49 5(4) . .
C49 P3 C55 C56 -53(2) . .
C43 P3 C55 C56 -166.0(19) . .
Au3 P3 C55 C56 75(2) . .
P3 C55 C56 P4 -69(2) . .
C57 P4 C56 C55 -163.8(19) . .
C63 P4 C56 C55 -55(2) . .
Au4 P4 C56 C55 72(2) . .
C63 P4 C57 C58 -101(3) . .
C56 P4 C57 C58 8(3) . .
Au4 P4 C57 C58 135(3) . .
C63 P4 C57 C62 87(2) . .
C56 P4 C57 C62 -164(2) . .
Au4 P4 C57 C62 -37(2) . .
C62 C57 C58 C59 -8(5) . .
P4 C57 C58 C59 -179(3) . .
C57 C58 C59 C60 -3(5) . .
C58 C59 C60 C61 6(5) . .
C59 C60 C61 C62 4(5) . .
C60 C61 C62 C57 -16(5) . .
C58 C57 C62 C61 18(5) . .
P4 C57 C62 C61 -170(3) . .
C57 P4 C63 C64 -118(2) . .
C56 P4 C63 C64 131(2) . .
Au4 P4 C63 C64 3(3) . .
C57 P4 C63 C68 67(2) . .
C56 P4 C63 C68 -43(2) . .
Au4 P4 C63 C68 -171.2(18) . .
C68 C63 C64 C65 -1(4) . .
P4 C63 C64 C65 -175(2) . .
C63 C64 C65 C66 -5(4) . .
C64 C65 C66 C67 7(6) . .
C65 C66 C67 C68 0(6) . .
C64 C63 C68 C67 8(4) . .
P4 C63 C68 C67 -178(2) . .
C66 C67 C68 C63 -7(4) . .
